data_4321314
loop_
_publ_author_name
'K. Muralidharan'
'N. Dastagiri Reddy'
'Anil J. Elias'

_publ_section_title
;
 Syntheses of Novel Exo and Endo Isomers of Ansa-Substituted
 Fluorophosphazenes and Their Facile Transformations into Spiro Isomers in
 the Presence of Fluoride Ions
;
_journal_name_full 'Inorganic Chemistry'
_journal_page_first 3988
_journal_page_last 3994
_journal_paper_doi 10.1021/ic0001863
_journal_volume 39
_journal_year 2000
_chemical_formula_sum 'C9 H11 F4 N3 O2 P4 S'
_chemical_formula_weight 425.15
_chemical_name_systematic
;
 ?
;
_space_group_IT_number 2
_symmetry_cell_setting triclinic
_symmetry_space_group_name_Hall '-P 1'
_symmetry_space_group_name_H-M 'P -1'
_atom_sites_solution_hydrogens geom
_atom_sites_solution_primary direct
_atom_sites_solution_secondary difmap
_audit_creation_method SHELXL-97
_cell_angle_alpha 86.39
_cell_angle_beta 80.65
_cell_angle_gamma 70.67
_cell_formula_units_Z 2
_cell_length_a 8.006
_cell_length_b 8.685
_cell_length_c 13.006
_cell_measurement_temperature 293(2)
_cell_volume 841.977
_computing_structure_refinement 'SHELXL-97 (Sheldrick, 1997)'
_diffrn_ambient_temperature 293(2)
_diffrn_measured_fraction_theta_full 1.000
_diffrn_measured_fraction_theta_max 1.000
_diffrn_radiation_monochromator graphite
_diffrn_radiation_source 'fine-focus sealed tube'
_diffrn_radiation_type MoK\a
_diffrn_radiation_wavelength 0.71073
_diffrn_reflns_av_R_equivalents 0.0115
_diffrn_reflns_av_sigmaI/netI 0.0160
_diffrn_reflns_limit_h_max 8
_diffrn_reflns_limit_h_min 0
_diffrn_reflns_limit_k_max 9
_diffrn_reflns_limit_k_min -8
_diffrn_reflns_limit_l_max 13
_diffrn_reflns_limit_l_min -13
_diffrn_reflns_number 2391
_diffrn_reflns_theta_full 22.47
_diffrn_reflns_theta_max 22.47
_diffrn_reflns_theta_min 1.59
_exptl_absorpt_coefficient_mu 0.620
_exptl_absorpt_correction_T_max 0.8860
_exptl_absorpt_correction_T_min 0.8357
_exptl_crystal_density_diffrn 1.677
_exptl_crystal_density_method 'not measured'
_exptl_crystal_F_000 428
_exptl_crystal_size_max 0.30
_exptl_crystal_size_mid 0.20
_exptl_crystal_size_min 0.20
_refine_diff_density_max 0.290
_refine_diff_density_min -0.495
_refine_diff_density_rms 0.089
_refine_ls_extinction_method none
_refine_ls_goodness_of_fit_ref 1.930
_refine_ls_hydrogen_treatment mixed
_refine_ls_matrix_type full
_refine_ls_number_parameters 208
_refine_ls_number_reflns 2201
_refine_ls_number_restraints 0
_refine_ls_restrained_S_all 1.930
_refine_ls_R_factor_all 0.0559
_refine_ls_R_factor_gt 0.0454
_refine_ls_shift/su_max 0.000
_refine_ls_shift/su_mean 0.000
_refine_ls_structure_factor_coef Fsqd
_refine_ls_weighting_details 'calc w=1/[\s^2^(Fo^2^)+(0.0500P)^2^+0.0000P] where P=(Fo^2^+2Fc^2^)/3'
_refine_ls_weighting_scheme calc
_refine_ls_wR_factor_gt 0.1254
_refine_ls_wR_factor_ref 0.1290
_reflns_number_gt 1841
_reflns_number_total 2201
_reflns_threshold_expression >2sigma(I)
_cod_data_source_file ic0001863_4.cif
_cod_data_source_block muaj4
_cod_original_cell_volume 842.0
_cod_database_code 4321314

loop_
_symmetry_equiv_pos_as_xyz
'x, y, z'
'-x, -y, -z'

loop_
_atom_site_label
_atom_site_type_symbol
_atom_site_fract_x
_atom_site_fract_y
_atom_site_fract_z
_atom_site_U_iso_or_equiv
_atom_site_adp_type
_atom_site_occupancy
_atom_site_symmetry_multiplicity
_atom_site_calc_flag
_atom_site_refinement_flags
_atom_site_disorder_assembly
_atom_site_disorder_group
F3 F -0.0610(4) 0.3277(5) 0.6223(3) 0.1168(11) Uani 1 1 d . . .
N3 N 0.2440(6) 0.3332(5) 0.5473(3) 0.0800(11) Uani 1 1 d . . .
O2 O 0.3999(4) 0.4012(3) 0.6830(2) 0.0617(7) Uani 1 1 d . . .
C9 C 0.1949(5) 0.3763(4) 1.1168(3) 0.0492(9) Uani 1 1 d . . .
H9 H 0.2593 0.4484 1.1143 0.059 Uiso 1 1 calc R . .
C3 C 0.2417(4) 0.3797(4) 0.9219(3) 0.0468(9) Uani 1 1 d . . .
H3A H 0.2332 0.4929 0.9281 0.056 Uiso 1 1 calc R . .
H3B H 0.1681 0.3751 0.8706 0.056 Uiso 1 1 calc R . .
F4 F 0.0733(5) 0.1841(5) 0.4725(2) 0.1167(12) Uani 1 1 d . . .
C8 C 0.1267(5) 0.3262(5) 1.2110(3) 0.0590(10) Uani 1 1 d . . .
H8 H 0.1453 0.3645 1.2719 0.071 Uiso 1 1 calc R . .
F2 F 0.5615(4) 0.3257(4) 0.50968(19) 0.0937(9) Uani 1 1 d . . .
P3 P 0.12333(18) 0.22343(18) 0.57309(9) 0.0770(4) Uani 1 1 d . . .
C4 C 0.1691(4) 0.3212(4) 1.0250(3) 0.0394(8) Uani 1 1 d . . .
C2 C 0.5292(6) 0.3636(5) 0.7537(3) 0.0587(10) Uani 1 1 d . . .
H2A H 0.5460 0.4643 0.7704 0.070 Uiso 1 1 calc R . .
H2B H 0.6428 0.2939 0.7182 0.070 Uiso 1 1 calc R . .
P2 P 0.42381(16) 0.28415(15) 0.59143(8) 0.0632(4) Uani 1 1 d . . .
C7 C 0.0309(6) 0.2197(5) 1.2169(3) 0.0596(10) Uani 1 1 d . . .
H7 H -0.0164 0.1866 1.2812 0.072 Uiso 1 1 calc R . .
C5 C 0.0753(5) 0.2132(4) 1.0320(3) 0.0483(9) Uani 1 1 d . . .
H5 H 0.0582 0.1731 0.9713 0.058 Uiso 1 1 calc R . .
C6 C 0.0064(5) 0.1634(5) 1.1266(3) 0.0573(10) Uani 1 1 d . . .
H6 H -0.0575 0.0908 1.1294 0.069 Uiso 1 1 calc R . .
P4 P 0.47068(11) 0.26263(10) 0.87599(7) 0.0399(3) Uani 1 1 d . . .
S1 S 0.64633(13) 0.24662(12) 0.96552(8) 0.0560(3) Uani 1 1 d . . .
N2 N 0.1860(5) 0.0645(5) 0.6386(3) 0.0730(10) Uani 1 1 d . . .
N1 N 0.5081(4) 0.1011(4) 0.6245(2) 0.0603(9) Uani 1 1 d . . .
O1 O 0.3311(3) 0.0501(3) 0.79916(18) 0.0499(6) Uani 1 1 d . . .
P1 P 0.37043(15) 0.01927(13) 0.67920(8) 0.0567(3) Uani 1 1 d . . .
C1 C 0.4710(5) 0.0579(4) 0.8534(3) 0.0460(9) Uani 1 1 d . . .
H1A H 0.5855 -0.0018 0.8138 0.055 Uiso 1 1 calc R . .
H1B H 0.4608 0.0028 0.9203 0.055 Uiso 1 1 calc R . .
F1 F 0.4593(4) -0.1639(3) 0.6720(2) 0.0910(9) Uani 1 1 d . . .

loop_
_atom_site_aniso_label
_atom_site_aniso_U_11
_atom_site_aniso_U_22
_atom_site_aniso_U_33
_atom_site_aniso_U_23
_atom_site_aniso_U_13
_atom_site_aniso_U_12
F3 0.076(2) 0.157(3) 0.109(2) -0.002(2) -0.0129(17) -0.027(2)
N3 0.093(3) 0.094(3) 0.056(2) 0.015(2) -0.024(2) -0.031(2)
O2 0.0773(19) 0.0624(16) 0.0434(15) 0.0025(12) -0.0081(13) -0.0210(14)
C9 0.052(2) 0.054(2) 0.047(2) -0.0056(17) -0.0152(17) -0.0192(18)
C3 0.0410(19) 0.045(2) 0.047(2) -0.0035(16) -0.0110(16) -0.0020(16)
F4 0.141(3) 0.177(3) 0.0596(18) 0.0066(19) -0.0524(18) -0.072(3)
C8 0.062(2) 0.072(3) 0.045(2) -0.0125(19) -0.0158(19) -0.018(2)
F2 0.115(2) 0.125(2) 0.0508(15) -0.0021(14) 0.0196(15) -0.0680(19)
P3 0.0748(8) 0.1166(11) 0.0466(7) -0.0035(6) -0.0168(6) -0.0364(8)
C4 0.0306(17) 0.0382(18) 0.044(2) -0.0051(14) -0.0064(14) -0.0023(14)
C2 0.065(3) 0.060(2) 0.057(2) -0.0041(19) -0.003(2) -0.031(2)
P2 0.0729(8) 0.0822(8) 0.0376(6) -0.0001(5) 0.0025(5) -0.0344(6)
C7 0.060(2) 0.066(3) 0.048(2) 0.0050(19) -0.0014(18) -0.018(2)
C5 0.043(2) 0.054(2) 0.049(2) -0.0155(17) -0.0084(17) -0.0131(17)
C6 0.051(2) 0.057(2) 0.067(3) -0.010(2) -0.001(2) -0.0233(19)
P4 0.0377(5) 0.0387(5) 0.0443(6) -0.0043(4) -0.0079(4) -0.0122(4)
S1 0.0481(6) 0.0530(6) 0.0745(7) -0.0025(5) -0.0252(5) -0.0187(5)
N2 0.086(3) 0.103(3) 0.050(2) 0.0016(19) -0.0210(18) -0.054(2)
N1 0.060(2) 0.072(2) 0.0456(18) -0.0127(15) 0.0033(15) -0.0207(17)
O1 0.0576(15) 0.0623(15) 0.0407(14) -0.0055(11) -0.0096(11) -0.0323(13)
P1 0.0696(7) 0.0629(7) 0.0439(6) -0.0131(5) -0.0072(5) -0.0282(5)
C1 0.051(2) 0.043(2) 0.046(2) -0.0022(16) -0.0147(17) -0.0136(16)
F1 0.130(2) 0.0615(16) 0.0853(19) -0.0263(13) -0.0170(17) -0.0309(16)

loop_
_atom_type_symbol
_atom_type_description
_atom_type_scat_dispersion_real
_atom_type_scat_dispersion_imag
_atom_type_scat_source
C C 0.0033 0.0016 'International Tables Vol C Tables 4.2.6.8 and 6.1.1.4'
H H 0.0000 0.0000 'International Tables Vol C Tables 4.2.6.8 and 6.1.1.4'
F F 0.0171 0.0103 'International Tables Vol C Tables 4.2.6.8 and 6.1.1.4'
N N 0.0061 0.0033 'International Tables Vol C Tables 4.2.6.8 and 6.1.1.4'
O O 0.0106 0.0060 'International Tables Vol C Tables 4.2.6.8 and 6.1.1.4'
P P 0.1023 0.0942 'International Tables Vol C Tables 4.2.6.8 and 6.1.1.4'
S S 0.1246 0.1234 'International Tables Vol C Tables 4.2.6.8 and 6.1.1.4'

loop_
_geom_angle_atom_site_label_1
_geom_angle_atom_site_label_2
_geom_angle_atom_site_label_3
_geom_angle
_geom_angle_site_symmetry_1
_geom_angle_site_symmetry_3
_geom_angle_publ_flag
P2 N3 P3 118.8(2) . . ?
C2 O2 P2 120.5(3) . . ?
C8 C9 C4 120.7(3) . . ?
C4 C3 P4 113.4(2) . . ?
C9 C8 C7 120.8(4) . . ?
F4 P3 F3 98.1(2) . . ?
F4 P3 N2 109.4(2) . . ?
F3 P3 N2 109.4(2) . . ?
F4 P3 N3 108.9(2) . . ?
F3 P3 N3 108.7(2) . . ?
N2 P3 N3 120.2(2) . . ?
F4 P3 P2 125.73(16) . . ?
F3 P3 P2 123.41(16) . . ?
N2 P3 P2 89.59(14) . . ?
N3 P3 P2 30.58(14) . . ?
F4 P3 P1 125.58(16) . . ?
F3 P3 P1 124.50(15) . . ?
N2 P3 P1 30.75(13) . . ?
N3 P3 P1 89.40(15) . . ?
P2 P3 P1 58.84(4) . . ?
C5 C4 C9 117.9(3) . . ?
C5 C4 C3 121.9(3) . . ?
C9 C4 C3 120.2(3) . . ?
O2 C2 P4 115.3(3) . . ?
F2 P2 N3 108.15(19) . . ?
F2 P2 N1 107.29(18) . . ?
N3 P2 N1 117.8(2) . . ?
F2 P2 O2 103.56(16) . . ?
N3 P2 O2 108.1(2) . . ?
N1 P2 O2 111.04(16) . . ?
F2 P2 P1 137.41(14) . . ?
N3 P2 P1 91.36(15) . . ?
N1 P2 P1 32.49(12) . . ?
O2 P2 P1 105.70(11) . . ?
F2 P2 P3 130.95(13) . . ?
N3 P2 P3 30.60(15) . . ?
N1 P2 P3 88.97(13) . . ?
O2 P2 P3 113.24(12) . . ?
P1 P2 P3 60.77(5) . . ?
C6 C7 C8 118.9(4) . . ?
C6 C5 C4 121.3(3) . . ?
C5 C6 C7 120.4(4) . . ?
C3 P4 C1 106.07(17) . . ?
C3 P4 C2 104.73(18) . . ?
C1 P4 C2 111.56(18) . . ?
C3 P4 S1 117.53(13) . . ?
C1 P4 S1 108.46(12) . . ?
C2 P4 S1 108.49(13) . . ?
P1 N2 P3 118.8(2) . . ?
P2 N1 P1 114.7(2) . . ?
C1 O1 P1 120.0(2) . . ?
F1 P1 N2 108.26(19) . . ?
F1 P1 O1 103.21(15) . . ?
N2 P1 O1 107.65(18) . . ?
F1 P1 N1 107.87(18) . . ?
N2 P1 N1 117.89(19) . . ?
O1 P1 N1 110.94(15) . . ?
F1 P1 P2 138.08(13) . . ?
N2 P1 P2 90.86(15) . . ?
O1 P1 P2 105.90(10) . . ?
N1 P1 P2 32.77(13) . . ?
F1 P1 P3 130.47(12) . . ?
N2 P1 P3 30.47(14) . . ?
O1 P1 P3 113.82(11) . . ?
N1 P1 P3 88.85(14) . . ?
P2 P1 P3 60.39(4) . . ?
O1 C1 P4 115.3(2) . . ?

loop_
_geom_bond_atom_site_label_1
_geom_bond_atom_site_label_2
_geom_bond_distance
_geom_bond_site_symmetry_2
_geom_bond_publ_flag
F3 P3 1.513(4) . ?
N3 P2 1.554(4) . ?
N3 P3 1.555(4) . ?
O2 C2 1.438(5) . ?
O2 P2 1.562(3) . ?
C9 C8 1.363(5) . ?
C9 C4 1.384(5) . ?
C3 C4 1.500(5) . ?
C3 P4 1.799(3) . ?
F4 P3 1.518(3) . ?
C8 C7 1.375(5) . ?
F2 P2 1.520(3) . ?
P3 N2 1.554(4) . ?
P3 P2 2.6766(17) . ?
P3 P1 2.6868(18) . ?
C4 C5 1.373(5) . ?
C2 P4 1.837(4) . ?
P2 N1 1.570(4) . ?
P2 P1 2.6344(15) . ?
C7 C6 1.366(6) . ?
C5 C6 1.369(5) . ?
P4 C1 1.820(3) . ?
P4 S1 1.9326(12) . ?
N2 P1 1.567(4) . ?
N1 P1 1.558(3) . ?
O1 C1 1.439(4) . ?
O1 P1 1.563(2) . ?
P1 F1 1.515(3) . ?
